data_4334819
loop_
_publ_author_name
'Wei Ji'
'Su Jing'
'Zeyu Liu'
'Jing Shen'
'Jing Ma'
'Dunru Zhu'
'Dengke Cao'
'Limin Zheng'
'Minxia Yao'

_publ_section_title
;
 Synthesis and Study of Three Novel Macrocyclic Selena[n]ferrocenophanes
 Containing a Naphthalene Unit
;
_journal_name_full 'Inorganic Chemistry'
_journal_page_first 5786
_journal_page_last 5793
_journal_paper_doi 10.1021/ic302628y
_journal_volume 52
_journal_year 2013
_chemical_formula_sum 'C30 H35 F12 Fe N O P2 Pd Se4'
_chemical_formula_weight 1193.62
_chemical_name_systematic
; 
 ? 
;
_space_group_IT_number 2
_symmetry_cell_setting triclinic
_symmetry_space_group_name_Hall '-P 1'
_symmetry_space_group_name_H-M 'P -1'
_atom_sites_solution_hydrogens geom
_atom_sites_solution_primary direct
_atom_sites_solution_secondary difmap
_audit_creation_method SHELXL-97
_cell_angle_alpha 84.566(2)
_cell_angle_beta 67.686(2)
_cell_angle_gamma 80.060(2)
_cell_formula_units_Z 2
_cell_length_a 11.8549(13)
_cell_length_b 13.1283(14)
_cell_length_c 13.1835(14)
_cell_measurement_reflns_used 4510
_cell_measurement_temperature 293(2)
_cell_measurement_theta_max 27.796
_cell_measurement_theta_min 2.251
_cell_volume 1868.7(3)
_computing_cell_refinement SMART
_computing_data_collection 'SMART (Bruker, 2000)'
_computing_data_reduction 'SAINT (Bruker, 2000)'
_computing_molecular_graphics SHELXTL
_computing_publication_material SHELXTL
_computing_structure_refinement SHELXTL
_computing_structure_solution 'SHELXTL (Bruker, 2000)'
_diffrn_ambient_temperature 293(2)
_diffrn_measured_fraction_theta_full 0.984
_diffrn_measured_fraction_theta_max 0.984
_diffrn_measurement_device_type 'Bruker Smart Aepex CCD area detector'
_diffrn_measurement_method 'phi and omega scans'
_diffrn_radiation_monochromator graphite
_diffrn_radiation_source 'fine-focus sealed tube'
_diffrn_radiation_type MoK\a
_diffrn_radiation_wavelength 0.71073
_diffrn_reflns_av_R_equivalents 0.0352
_diffrn_reflns_av_sigmaI/netI 0.0447
_diffrn_reflns_limit_h_max 14
_diffrn_reflns_limit_h_min -8
_diffrn_reflns_limit_k_max 15
_diffrn_reflns_limit_k_min -15
_diffrn_reflns_limit_l_max 15
_diffrn_reflns_limit_l_min -11
_diffrn_reflns_number 9383
_diffrn_reflns_theta_full 25.00
_diffrn_reflns_theta_max 25.00
_diffrn_reflns_theta_min 2.26
_exptl_absorpt_coefficient_mu 4.939
_exptl_absorpt_correction_T_max 0.122
_exptl_absorpt_correction_T_min 0.091
_exptl_absorpt_correction_type multi-scan
_exptl_absorpt_process_details 'SADABS; Bruker, 2000'
_exptl_crystal_colour brown
_exptl_crystal_density_diffrn 2.121
_exptl_crystal_description blocky
_exptl_crystal_F_000 1152
_exptl_crystal_size_max 0.5
_exptl_crystal_size_mid 0.5
_exptl_crystal_size_min 0.5
_refine_diff_density_max 1.214
_refine_diff_density_min -0.595
_refine_diff_density_rms 0.109
_refine_ls_extinction_method none
_refine_ls_goodness_of_fit_ref 1.042
_refine_ls_hydrogen_treatment mixed
_refine_ls_matrix_type full
_refine_ls_number_parameters 469
_refine_ls_number_reflns 6477
_refine_ls_number_restraints 0
_refine_ls_restrained_S_all 1.042
_refine_ls_R_factor_all 0.0490
_refine_ls_R_factor_gt 0.0391
_refine_ls_shift/su_max 0.001
_refine_ls_shift/su_mean 0.000
_refine_ls_structure_factor_coef Fsqd
_refine_ls_weighting_details 'calc w=1/[\s^2^(Fo^2^)+(0.0550P)^2^+0.0000P] where P=(Fo^2^+2Fc^2^)/3'
_refine_ls_weighting_scheme calc
_refine_ls_wR_factor_gt 0.0992
_refine_ls_wR_factor_ref 0.1018
_reflns_number_gt 5099
_reflns_number_total 6477
_reflns_threshold_expression >2sigma(I)
_cod_data_source_file ic302628y_si_005.cif
_cod_data_source_block 1
_cod_database_code 4334819

loop_
_symmetry_equiv_pos_as_xyz
'x, y, z'
'-x, -y, -z'

loop_
_atom_site_label
_atom_site_type_symbol
_atom_site_fract_x
_atom_site_fract_y
_atom_site_fract_z
_atom_site_U_iso_or_equiv
_atom_site_adp_type
_atom_site_occupancy
_atom_site_symmetry_multiplicity
_atom_site_calc_flag
_atom_site_refinement_flags
Pd Pd 0.88700(3) 0.17005(3) 0.30876(3) 0.03457(12) Uani 1 1 d .
Se2 Se 0.91678(5) 0.19655(4) 0.11491(4) 0.04481(15) Uani 1 1 d .
Se3 Se 1.10063(5) 0.10715(4) 0.28308(4) 0.04471(15) Uani 1 1 d .
Se1 Se 0.67190(5) 0.18716(4) 0.32679(5) 0.04516(15) Uani 1 1 d .
Se4 Se 0.86089(5) 0.12571(4) 0.49888(4) 0.04658(15) Uani 1 1 d .
Fe Fe 0.71680(7) 0.42408(6) 0.19273(7) 0.0490(2) Uani 1 1 d .
F1 F 0.6788(5) 0.9385(3) 0.3702(4) 0.149(3) Uani 1 1 d .
F2 F 0.8620(7) 0.9243(4) 0.3790(5) 0.148(2) Uani 1 1 d .
F3 F 0.8422(4) 0.9426(3) 0.2187(3) 0.0828(11) Uani 1 1 d .
F4 F 0.9256(4) 0.7915(3) 0.2710(5) 0.133(2) Uani 1 1 d .
F5 F 0.7461(6) 0.8056(4) 0.2619(5) 0.1354(19) Uani 1 1 d .
F6 F 0.7606(4) 0.7905(3) 0.4255(3) 0.0859(12) Uani 1 1 d .
F7 F 0.3627(7) 0.8597(4) 0.1358(5) 0.164(3) Uani 1 1 d .
F8 F 0.5152(6) 0.7999(8) -0.0009(7) 0.244(5) Uani 1 1 d .
F9 F 0.3430(5) 0.7785(4) 0.0082(5) 0.1288(19) Uani 1 1 d .
F10 F 0.4578(9) 0.6435(5) 0.0442(6) 0.225(4) Uani 1 1 d .
F11 F 0.3201(9) 0.7062(7) 0.1763(7) 0.267(5) Uani 1 1 d .
F12 F 0.4880(9) 0.7300(5) 0.1627(7) 0.216(4) Uani 1 1 d .
O1W O 0.1033(6) 0.9455(5) 0.1042(6) 0.141(2) Uani 1 1 d .
H1WA H 0.0737 0.9760 0.1649 0.212 Uiso 1 1 d R
H1WC H 0.0511 0.9107 0.1000 0.212 Uiso 1 1 d R
N1 N 0.4355(5) 0.0939(5) 0.2804(5) 0.0877(19) Uani 1 1 d .
C6 C 0.8780(5) 0.3425(4) 0.1029(4) 0.0443(12) Uani 1 1 d .
C7 C 0.8167(5) 0.3934(5) 0.0327(5) 0.0574(15) Uani 1 1 d .
H7A H 0.7909 0.3602 -0.0168 0.069 Uiso 1 1 calc R
C8 C 0.8007(7) 0.5004(5) 0.0487(6) 0.0746(19) Uani 1 1 d .
H8A H 0.7593 0.5548 0.0132 0.090 Uiso 1 1 calc R
C9 C 0.8503(6) 0.5160(5) 0.1243(6) 0.0719(19) Uani 1 1 d .
H9A H 0.8495 0.5834 0.1510 0.086 Uiso 1 1 calc R
C10 C 0.8988(5) 0.4177(4) 0.1609(5) 0.0564(15) Uani 1 1 d .
H10A H 0.9397 0.4054 0.2141 0.068 Uiso 1 1 calc R
C1 C 0.6172(5) 0.3301(4) 0.3080(5) 0.0482(13) Uani 1 1 d .
C2 C 0.5557(5) 0.3659(5) 0.2339(5) 0.0661(17) Uani 1 1 d .
H2A H 0.5340 0.3236 0.1887 0.079 Uiso 1 1 calc R
C3 C 0.5321(6) 0.4759(6) 0.2395(7) 0.086(2) Uani 1 1 d .
H3A H 0.4927 0.5233 0.1965 0.103 Uiso 1 1 calc R
C4 C 0.5782(7) 0.5053(5) 0.3152(6) 0.085(2) Uani 1 1 d .
H4A H 0.5758 0.5766 0.3334 0.102 Uiso 1 1 calc R
C5 C 0.6320(6) 0.4152(4) 0.3577(5) 0.0631(16) Uani 1 1 d .
H5A H 0.6708 0.4122 0.4119 0.076 Uiso 1 1 calc R
C11 C 1.0906(5) 0.1859(5) 0.0202(4) 0.0611(16) Uani 1 1 d .
H11A H 1.1209 0.1142 0.0007 0.073 Uiso 1 1 calc R
H11B H 1.0969 0.2259 -0.0470 0.073 Uiso 1 1 calc R
C12 C 1.1734(5) 0.2217(5) 0.0675(5) 0.0618(16) Uani 1 1 d .
H12A H 1.1287 0.2820 0.1105 0.074 Uiso 1 1 calc R
H12B H 1.2435 0.2436 0.0073 0.074 Uiso 1 1 calc R
C13 C 1.2213(5) 0.1437(5) 0.1388(5) 0.0578(15) Uani 1 1 d .
H13B H 1.2007 0.0900 0.1073 0.069 Uiso 1 1 d R
H13A H 1.3031 0.1122 0.1147 0.069 Uiso 1 1 d R
C28 C 0.5584(5) 0.1645(5) 0.4773(5) 0.0638(17) Uani 1 1 d .
H28B H 0.5160 0.2334 0.4750 0.077 Uiso 1 1 d R
H28A H 0.4857 0.1380 0.4919 0.077 Uiso 1 1 d R
C27 C 0.5919(5) 0.1965(5) 0.5695(5) 0.0667(18) Uani 1 1 d .
H27A H 0.6204 0.2632 0.5497 0.080 Uiso 1 1 calc R
H27B H 0.5183 0.2047 0.6356 0.080 Uiso 1 1 calc R
C26 C 0.6885(5) 0.1215(5) 0.5934(5) 0.0641(17) Uani 1 1 d .
H26B H 0.6835 0.0749 0.5439 0.077 Uiso 1 1 d R
H26A H 0.6674 0.0721 0.6501 0.077 Uiso 1 1 d R
C25 C 0.8888(5) 0.2480(4) 0.5600(4) 0.0525(14) Uani 1 1 d .
H25B H 0.8071 0.2644 0.6138 0.063 Uiso 1 1 d R
H25A H 0.9321 0.2361 0.6095 0.063 Uiso 1 1 d R
C23 C 0.8936(5) 0.3481(4) 0.4952(4) 0.0461(13) Uani 1 1 d .
C22 C 0.7925(6) 0.4206(5) 0.5371(6) 0.0653(18) Uani 1 1 d .
H22A H 0.7254 0.4021 0.5968 0.078 Uiso 1 1 calc R
C21 C 0.7856(8) 0.5203(6) 0.4947(8) 0.088(3) Uani 1 1 d .
H21A H 0.7137 0.5669 0.5240 0.106 Uiso 1 1 calc R
C20 C 0.8801(9) 0.5497(5) 0.4132(8) 0.089(3) Uani 1 1 d .
H20A H 0.8739 0.6178 0.3864 0.106 Uiso 1 1 calc R
C19 C 0.9926(7) 0.4808(5) 0.3638(6) 0.0689(19) Uani 1 1 d .
C18 C 1.0935(10) 0.5161(6) 0.2814(7) 0.090(3) Uani 1 1 d .
H18A H 1.0866 0.5843 0.2551 0.108 Uiso 1 1 calc R
C17 C 1.2005(9) 0.4527(7) 0.2395(6) 0.094(3) Uani 1 1 d .
H17A H 1.2680 0.4776 0.1858 0.113 Uiso 1 1 calc R
C16 C 1.2107(6) 0.3520(6) 0.2750(5) 0.075(2) Uani 1 1 d .
H16A H 1.2863 0.3101 0.2449 0.090 Uiso 1 1 calc R
C15 C 1.1146(5) 0.3091(4) 0.3535(4) 0.0513(14) Uani 1 1 d .
C24 C 0.9988(5) 0.3756(4) 0.4056(5) 0.0501(14) Uani 1 1 d .
C14 C 1.1409(5) 0.1959(4) 0.3753(4) 0.0500(14) Uani 1 1 d .
H14B H 1.2217 0.1745 0.3773 0.060 Uiso 1 1 d R
H14A H 1.0763 0.1875 0.4453 0.060 Uiso 1 1 d R
C29 C 0.6107(6) -0.0051(6) 0.1244(6) 0.083(2) Uani 1 1 d .
H29C H 0.6877 0.0102 0.1228 0.100 Uiso 1 1 d R
H29A H 0.6034 0.0156 0.0551 0.100 Uiso 1 1 d R
H29B H 0.6100 -0.0783 0.1356 0.100 Uiso 1 1 d R
C30 C 0.5111(5) 0.0509(5) 0.2109(5) 0.0560(15) Uani 1 1 d .
P1 P 0.80155(14) 0.86534(11) 0.32192(13) 0.0537(4) Uani 1 1 d .
P2 P 0.41613(17) 0.75167(14) 0.08662(14) 0.0671(5) Uani 1 1 d .

loop_
_atom_site_aniso_label
_atom_site_aniso_U_11
_atom_site_aniso_U_22
_atom_site_aniso_U_33
_atom_site_aniso_U_23
_atom_site_aniso_U_13
_atom_site_aniso_U_12
Pd 0.0372(2) 0.0337(2) 0.0307(2) 0.00019(15) -0.01066(16) -0.00478(16)
Se2 0.0517(3) 0.0507(3) 0.0341(3) -0.0043(2) -0.0170(2) -0.0089(2)
Se3 0.0421(3) 0.0447(3) 0.0410(3) -0.0046(2) -0.0129(2) 0.0059(2)
Se1 0.0407(3) 0.0455(3) 0.0503(3) 0.0014(2) -0.0154(2) -0.0140(2)
Se4 0.0553(3) 0.0438(3) 0.0342(3) 0.0060(2) -0.0128(2) -0.0030(2)
Fe 0.0548(5) 0.0422(4) 0.0535(5) 0.0058(4) -0.0258(4) -0.0065(4)
F1 0.123(4) 0.093(3) 0.129(4) 0.039(3) 0.029(3) 0.052(3)
F2 0.270(7) 0.116(4) 0.135(5) 0.036(3) -0.138(5) -0.103(4)
F3 0.089(3) 0.084(3) 0.074(3) 0.026(2) -0.031(2) -0.020(2)
F4 0.087(3) 0.088(3) 0.163(5) 0.030(3) 0.000(3) 0.015(2)
F5 0.185(5) 0.143(4) 0.129(4) 0.018(4) -0.094(4) -0.084(4)
F6 0.111(3) 0.058(2) 0.072(3) 0.0154(19) -0.023(2) -0.004(2)
F7 0.264(8) 0.101(4) 0.166(6) -0.048(4) -0.134(6) 0.027(4)
F8 0.106(5) 0.421(13) 0.189(7) 0.135(8) -0.038(5) -0.112(7)
F9 0.173(5) 0.107(4) 0.157(5) -0.003(3) -0.118(4) -0.022(3)
F10 0.428(12) 0.112(4) 0.170(6) -0.066(4) -0.194(8) 0.099(6)
F11 0.297(10) 0.263(10) 0.154(7) 0.024(6) 0.059(7) -0.167(8)
F12 0.381(11) 0.117(5) 0.291(9) 0.019(5) -0.293(10) -0.022(6)
O1W 0.137(6) 0.130(5) 0.147(6) -0.019(5) -0.031(5) -0.037(4)
N1 0.053(3) 0.104(5) 0.092(5) -0.020(4) -0.012(3) -0.001(3)
C6 0.047(3) 0.052(3) 0.037(3) 0.006(2) -0.017(2) -0.016(2)
C7 0.067(4) 0.068(4) 0.043(3) 0.012(3) -0.028(3) -0.013(3)
C8 0.097(5) 0.058(4) 0.074(5) 0.030(3) -0.041(4) -0.021(4)
C9 0.085(5) 0.052(4) 0.083(5) 0.007(3) -0.030(4) -0.027(3)
C10 0.058(4) 0.062(4) 0.062(4) 0.002(3) -0.032(3) -0.020(3)
C1 0.041(3) 0.049(3) 0.054(3) 0.000(3) -0.018(3) -0.005(2)
C2 0.048(4) 0.080(5) 0.073(4) 0.012(4) -0.030(3) -0.010(3)
C3 0.055(4) 0.080(5) 0.099(6) 0.017(4) -0.022(4) 0.019(4)
C4 0.096(6) 0.043(4) 0.087(6) -0.008(4) -0.008(4) 0.009(4)
C5 0.074(4) 0.053(4) 0.056(4) -0.006(3) -0.017(3) -0.010(3)
C11 0.052(4) 0.089(4) 0.031(3) -0.008(3) -0.006(3) 0.004(3)
C12 0.045(3) 0.076(4) 0.047(4) 0.001(3) -0.001(3) -0.002(3)
C13 0.037(3) 0.075(4) 0.050(4) -0.010(3) -0.008(3) 0.005(3)
C28 0.039(3) 0.083(4) 0.062(4) 0.010(3) -0.006(3) -0.026(3)
C27 0.054(4) 0.069(4) 0.057(4) 0.003(3) 0.003(3) -0.014(3)
C26 0.065(4) 0.072(4) 0.044(3) 0.017(3) -0.005(3) -0.027(3)
C25 0.053(3) 0.068(4) 0.036(3) -0.013(3) -0.017(3) -0.002(3)
C23 0.053(3) 0.046(3) 0.047(3) -0.014(3) -0.028(3) -0.001(3)
C22 0.062(4) 0.061(4) 0.082(5) -0.032(3) -0.038(3) 0.009(3)
C21 0.083(6) 0.062(5) 0.137(8) -0.049(5) -0.063(6) 0.020(4)
C20 0.145(8) 0.037(4) 0.125(7) -0.017(4) -0.099(7) 0.003(5)
C19 0.116(6) 0.050(4) 0.073(5) -0.003(3) -0.065(4) -0.025(4)
C18 0.159(8) 0.074(5) 0.076(5) 0.018(4) -0.068(6) -0.069(6)
C17 0.123(7) 0.118(7) 0.059(5) 0.006(5) -0.029(5) -0.082(6)
C16 0.078(5) 0.094(5) 0.057(4) -0.011(4) -0.017(3) -0.042(4)
C15 0.057(4) 0.062(4) 0.041(3) -0.004(3) -0.020(3) -0.019(3)
C24 0.071(4) 0.047(3) 0.050(3) -0.004(3) -0.039(3) -0.012(3)
C14 0.039(3) 0.070(4) 0.043(3) -0.011(3) -0.020(2) 0.004(3)
C29 0.081(5) 0.090(5) 0.066(5) -0.007(4) -0.022(4) 0.010(4)
C30 0.043(3) 0.064(4) 0.060(4) 0.008(3) -0.020(3) -0.011(3)
P1 0.0607(10) 0.0449(8) 0.0550(9) 0.0024(7) -0.0241(8) -0.0023(7)
P2 0.0803(12) 0.0712(11) 0.0527(10) 0.0025(8) -0.0255(9) -0.0197(9)

loop_
_atom_type_symbol
_atom_type_description
_atom_type_scat_dispersion_real
_atom_type_scat_dispersion_imag
_atom_type_scat_source
C C 0.0033 0.0016 'International Tables Vol C Tables 4.2.6.8 and 6.1.1.4'
H H 0.0000 0.0000 'International Tables Vol C Tables 4.2.6.8 and 6.1.1.4'
N N 0.0061 0.0033 'International Tables Vol C Tables 4.2.6.8 and 6.1.1.4'
O O 0.0106 0.0060 'International Tables Vol C Tables 4.2.6.8 and 6.1.1.4'
F F 0.0171 0.0103 'International Tables Vol C Tables 4.2.6.8 and 6.1.1.4'
P P 0.1023 0.0942 'International Tables Vol C Tables 4.2.6.8 and 6.1.1.4'
Fe Fe 0.3463 0.8444 'International Tables Vol C Tables 4.2.6.8 and 6.1.1.4'
Se Se -0.0929 2.2259 'International Tables Vol C Tables 4.2.6.8 and 6.1.1.4'
Pd Pd -0.9988 1.0072 'International Tables Vol C Tables 4.2.6.8 and 6.1.1.4'

loop_
_geom_angle_atom_site_label_1
_geom_angle_atom_site_label_2
_geom_angle_atom_site_label_3
_geom_angle
Se3 Pd Se4 81.13(2)
Se3 Pd Se1 165.30(2)
Se4 Pd Se1 98.87(2)
Se3 Pd Se2 97.18(2)
Se4 Pd Se2 174.43(2)
Se1 Pd Se2 81.41(2)
C6 Se2 C11 97.1(2)
C6 Se2 Pd 101.86(15)
C11 Se2 Pd 112.34(18)
C13 Se3 C14 98.5(2)
C13 Se3 Pd 114.66(17)
C14 Se3 Pd 105.01(15)
C1 Se1 C28 99.0(2)
C1 Se1 Pd 107.34(16)
C28 Se1 Pd 113.49(19)
C26 Se4 C25 99.0(2)
C26 Se4 Pd 112.53(19)
C25 Se4 Pd 107.06(16)
C1 Fe C6 109.0(2)
C1 Fe C5 41.2(2)
C6 Fe C5 126.3(2)
C1 Fe C10 120.4(2)
C6 Fe C10 41.0(2)
C5 Fe C10 106.6(3)
C1 Fe C7 127.3(2)
C6 Fe C7 41.7(2)
C5 Fe C7 165.1(2)
C10 Fe C7 69.7(2)
C1 Fe C9 155.7(3)
C6 Fe C9 68.5(2)
C5 Fe C9 119.5(3)
C10 Fe C9 41.5(2)
C7 Fe C9 68.0(3)
C1 Fe C8 164.0(3)
C6 Fe C8 68.8(2)
C5 Fe C8 153.0(3)
C10 Fe C8 69.0(3)
C7 Fe C8 40.6(2)
C9 Fe C8 39.6(3)
C1 Fe C4 68.4(2)
C6 Fe C4 163.3(3)
C5 Fe C4 40.8(3)
C10 Fe C4 124.9(3)
C7 Fe C4 153.0(3)
C9 Fe C4 106.7(3)
C8 Fe C4 118.4(3)
C1 Fe C2 41.4(2)
C6 Fe C2 120.8(2)
C5 Fe C2 70.0(3)
C10 Fe C2 155.8(2)
C7 Fe C2 107.1(3)
C9 Fe C2 161.2(3)
C8 Fe C2 125.0(3)
C4 Fe C2 69.0(3)
C1 Fe C3 68.6(3)
C6 Fe C3 155.3(3)
C5 Fe C3 69.1(3)
C10 Fe C3 162.0(3)
C7 Fe C3 118.9(3)
C9 Fe C3 124.2(3)
C8 Fe C3 106.5(3)
C4 Fe C3 40.6(3)
C2 Fe C3 40.9(3)
H1WA O1W H1WC 109.5
C10 C6 C7 109.0(5)
C10 C6 Se2 127.6(4)
C7 C6 Se2 123.3(4)
C10 C6 Fe 70.3(3)
C7 C6 Fe 70.1(3)
Se2 C6 Fe 124.1(3)
C8 C7 C6 106.7(5)
C8 C7 Fe 70.0(4)
C6 C7 Fe 68.2(3)
C8 C7 H7A 126.6
C6 C7 H7A 126.6
Fe C7 H7A 126.6
C9 C8 C7 109.0(6)
C9 C8 Fe 70.1(4)
C7 C8 Fe 69.4(3)
C9 C8 H8A 125.5
C7 C8 H8A 125.5
Fe C8 H8A 125.5
C8 C9 C10 109.3(6)
C8 C9 Fe 70.2(4)
C10 C9 Fe 68.8(3)
C8 C9 H9A 125.3
C10 C9 H9A 125.3
Fe C9 H9A 125.3
C6 C10 C9 105.9(5)
C6 C10 Fe 68.7(3)
C9 C10 Fe 69.7(3)
C6 C10 H10A 127.1
C9 C10 H10A 127.1
Fe C10 H10A 127.1
C5 C1 C2 109.9(5)
C5 C1 Se1 128.2(4)
C2 C1 Se1 121.9(4)
C5 C1 Fe 70.1(3)
C2 C1 Fe 70.7(3)
Se1 C1 Fe 124.1(3)
C3 C2 C1 106.0(6)
C3 C2 Fe 69.7(4)
C1 C2 Fe 67.9(3)
C3 C2 H2A 127.0
C1 C2 H2A 127.0
Fe C2 H2A 127.0
C4 C3 C2 108.6(6)
C4 C3 Fe 69.5(4)
C2 C3 Fe 69.4(3)
C4 C3 H3A 125.7
C2 C3 H3A 125.7
Fe C3 H3A 125.7
C3 C4 C5 108.9(6)
C3 C4 Fe 69.9(4)
C5 C4 Fe 69.0(3)
C3 C4 H4A 125.6
C5 C4 H4A 125.6
Fe C4 H4A 125.6
C1 C5 C4 106.6(6)
C1 C5 Fe 68.7(3)
C4 C5 Fe 70.2(4)
C1 C5 H5A 126.7
C4 C5 H5A 126.7
Fe C5 H5A 126.7
C12 C11 Se2 115.9(4)
C12 C11 H11A 108.3
Se2 C11 H11A 108.3
C12 C11 H11B 108.3
Se2 C11 H11B 108.3
H11A C11 H11B 107.4
C11 C12 C13 116.2(5)
C11 C12 H12A 108.2
C13 C12 H12A 108.2
C11 C12 H12B 108.2
C13 C12 H12B 108.2
H12A C12 H12B 107.4
C12 C13 Se3 116.8(4)
C12 C13 H13B 88.7
Se3 C13 H13B 89.0
C12 C13 H13A 121.6
Se3 C13 H13A 121.5
H13B C13 H13A 90.0
C27 C28 Se1 117.0(4)
C27 C28 H28B 88.6
Se1 C28 H28B 89.1
C27 C28 H28A 121.5
Se1 C28 H28A 121.5
H28B C28 H28A 90.0
C26 C27 C28 113.8(5)
C26 C27 H27A 108.8
C28 C27 H27A 108.8
C26 C27 H27B 108.8
C28 C27 H27B 108.8
H27A C27 H27B 107.7
C27 C26 Se4 118.3(4)
C27 C26 H26B 88.8
Se4 C26 H26B 89.0
C27 C26 H26A 120.9
Se4 C26 H26A 120.7
H26B C26 H26A 90.0
C23 C25 Se4 118.3(4)
C23 C25 H25B 97.8
Se4 C25 H25B 97.8
C23 C25 H25A 118.1
Se4 C25 H25A 118.2
H25B C25 H25A 97.6
C22 C23 C24 119.7(6)
C22 C23 C25 114.4(5)
C24 C23 C25 125.4(5)
C23 C22 C21 122.5(7)
C23 C22 H22A 118.8
C21 C22 H22A 118.8
C20 C21 C22 120.2(7)
C20 C21 H21A 119.9
C22 C21 H21A 119.9
C21 C20 C19 122.3(7)
C21 C20 H20A 118.8
C19 C20 H20A 118.8
C18 C19 C20 120.8(7)
C18 C19 C24 121.4(7)
C20 C19 C24 117.7(7)
C17 C18 C19 120.6(7)
C17 C18 H18A 119.7
C19 C18 H18A 119.7
C18 C17 C16 120.3(7)
C18 C17 H17A 119.9
C16 C17 H17A 119.9
C17 C16 C15 123.4(7)
C17 C16 H16A 118.3
C15 C16 H16A 118.3
C16 C15 C24 118.5(6)
C16 C15 C14 115.4(6)
C24 C15 C14 126.0(5)
C23 C24 C19 117.6(6)
C23 C24 C15 126.7(5)
C19 C24 C15 115.7(6)
C15 C14 Se3 114.6(4)
C15 C14 H14B 113.0
Se3 C14 H14B 113.1
C15 C14 H14A 101.0
Se3 C14 H14A 101.1
H14B C14 H14A 112.7
C30 C29 H29C 109.2
C30 C29 H29A 109.9
H29C C29 H29A 109.0
C30 C29 H29B 111.1
H29C C29 H29B 108.9
H29A C29 H29B 108.7
N1 C30 C29 177.9(7)
F5 P1 F1 91.3(4)
F5 P1 F2 177.9(4)
F1 P1 F2 90.6(4)
F5 P1 F4 88.0(4)
F1 P1 F4 179.0(4)
F2 P1 F4 90.1(4)
F5 P1 F6 90.9(3)
F1 P1 F6 90.2(2)
F2 P1 F6 90.1(3)
F4 P1 F6 90.5(2)
F5 P1 F3 89.9(3)
F1 P1 F3 89.1(2)
F2 P1 F3 89.1(3)
F4 P1 F3 90.1(2)
F6 P1 F3 179.0(2)
F11 P2 F8 177.4(6)
F11 P2 F10 85.1(5)
F8 P2 F10 96.4(6)
F11 P2 F12 84.4(6)
F8 P2 F12 93.4(5)
F10 P2 F12 92.1(4)
F11 P2 F7 90.4(5)
F8 P2 F7 88.1(5)
F10 P2 F7 175.2(5)
F12 P2 F7 89.2(4)
F11 P2 F9 96.8(6)
F8 P2 F9 85.3(4)
F10 P2 F9 89.9(3)
F12 P2 F9 177.7(3)
F7 P2 F9 88.9(3)

loop_
_geom_bond_atom_site_label_1
_geom_bond_atom_site_label_2
_geom_bond_distance
Pd Se3 2.4270(7)
Pd Se4 2.4317(7)
Pd Se1 2.4416(7)
Pd Se2 2.4425(7)
Se2 C6 1.898(5)
Se2 C11 1.950(5)
Se3 C13 1.973(5)
Se3 C14 1.991(5)
Se1 C1 1.901(5)
Se1 C28 1.959(5)
Se4 C26 1.955(5)
Se4 C25 1.992(5)
Fe C1 2.003(5)
Fe C6 2.004(5)
Fe C5 2.022(6)
Fe C10 2.024(6)
Fe C7 2.029(6)
Fe C9 2.036(6)
Fe C8 2.037(6)
Fe C4 2.038(7)
Fe C2 2.040(6)
Fe C3 2.044(6)
F1 P1 1.541(4)
F2 P1 1.546(5)
F3 P1 1.589(4)
F4 P1 1.560(4)
F5 P1 1.537(5)
F6 P1 1.573(4)
F7 P2 1.545(5)
F8 P2 1.483(6)
F9 P2 1.565(5)
F10 P2 1.507(5)
F11 P2 1.459(6)
F12 P2 1.524(6)
O1W H1WA 0.8500
O1W H1WC 0.8499
N1 C30 1.122(7)
C6 C10 1.411(7)
C6 C7 1.435(7)
C7 C8 1.410(8)
C7 H7A 0.9800
C8 C9 1.381(9)
C8 H8A 0.9800
C9 C10 1.439(8)
C9 H9A 0.9800
C10 H10A 0.9800
C1 C5 1.416(8)
C1 C2 1.429(8)
C2 C3 1.426(9)
C2 H2A 0.9800
C3 C4 1.416(11)
C3 H3A 0.9800
C4 C5 1.417(9)
C4 H4A 0.9800
C5 H5A 0.9800
C11 C12 1.501(8)
C11 H11A 0.9700
C11 H11B 0.9700
C12 C13 1.510(8)
C12 H12A 0.9700
C12 H12B 0.9700
C13 H13B 0.9598
C13 H13A 0.9301
C28 C27 1.526(9)
C28 H28B 0.9601
C28 H28A 0.9299
C27 C26 1.485(8)
C27 H27A 0.9700
C27 H27B 0.9700
C26 H26B 0.9601
C26 H26A 0.9302
C25 C23 1.496(7)
C25 H25B 0.9600
C25 H25A 0.9601
C23 C22 1.361(7)
C23 C24 1.427(8)
C22 C21 1.375(10)
C22 H22A 0.9300
C21 C20 1.310(10)
C21 H21A 0.9300
C20 C19 1.434(10)
C20 H20A 0.9300
C19 C18 1.391(10)
C19 C24 1.438(8)
C18 C17 1.341(11)
C18 H18A 0.9300
C17 C16 1.361(10)
C17 H17A 0.9300
C16 C15 1.379(8)
C16 H16A 0.9300
C15 C24 1.451(8)
C15 C14 1.488(8)
C14 H14B 0.9600
C14 H14A 0.9600
C29 C30 1.440(8)
C29 H29C 0.9599
C29 H29A 0.9600
C29 H29B 0.9600
